data_7238466
loop_
_publ_author_name
'Wu, Jieyun'
'Liu, Jialei'
'Zhou, Tingting'
'Bo, Shuhui'
'Qiu, Ling'
'Zhen, Zhen'
'Liu, Xinhou'

_publ_section_title
;
 Enhanced electro-optic coefficient (r33) in nonlinear optical
 chromospheres with novel donor structure
;
_journal_issue 4
_journal_name_full 'RSC Adv.'
_journal_page_first 1416
_journal_paper_doi 10.1039/C1RA00838B
_journal_volume 2
_journal_year 2012
_chemical_formula_sum 'C35 H36 N4 O2'
_chemical_formula_weight 544.68
_space_group_IT_number 14
_space_group_name_Hall '-P 2ybc'
_space_group_name_H-M_alt 'P 1 21/c 1'
_symmetry_cell_setting monoclinic
_symmetry_space_group_name_H-M 'P 1 21/c 1'
_atom_sites_solution_hydrogens geom
_atom_sites_solution_primary direct
_atom_sites_solution_secondary difmap
_audit_creation_method SHELXL-97
_cell_angle_alpha 90.00
_cell_angle_beta 99.743(4)
_cell_angle_gamma 90.00
_cell_formula_units_Z 4
_cell_length_a 10.007(2)
_cell_length_b 19.208(5)
_cell_length_c 15.433(3)
_cell_measurement_reflns_used 5984
_cell_measurement_temperature 153(2)
_cell_measurement_theta_max 27.51
_cell_measurement_theta_min 3.09
_cell_volume 2923.7(11)
_computing_cell_refinement 'CrystalClear (Rigaku Inc., 2008)'
_computing_data_collection 'CrystalClear (Rigaku Inc., 2008)'
_computing_data_reduction 'CrystalClear (Rigaku Inc., 2008)'
_computing_structure_refinement 'SHELXL-97 (Sheldrick, 1997)'
_computing_structure_solution 'SHELXS-97 (Sheldrick, 1990)'
_diffrn_ambient_temperature 153(2)
_diffrn_detector_area_resol_mean 28.5714
_diffrn_measured_fraction_theta_full 0.992
_diffrn_measured_fraction_theta_max 0.992
_diffrn_measurement_device_type AFC10/Saturn724+
_diffrn_measurement_method 'phi and omega scans'
_diffrn_radiation_monochromator graphite
_diffrn_radiation_source 'Rotating Anode'
_diffrn_radiation_type MoK\a
_diffrn_radiation_wavelength 0.71073
_diffrn_reflns_av_R_equivalents 0.1325
_diffrn_reflns_av_sigmaI/netI 0.1498
_diffrn_reflns_limit_h_max 12
_diffrn_reflns_limit_h_min -12
_diffrn_reflns_limit_k_max 24
_diffrn_reflns_limit_k_min -24
_diffrn_reflns_limit_l_max 19
_diffrn_reflns_limit_l_min -19
_diffrn_reflns_number 22987
_diffrn_reflns_theta_full 27.48
_diffrn_reflns_theta_max 27.48
_diffrn_reflns_theta_min 3.09
_diffrn_standards_decay_% 0
_diffrn_standards_interval_count 0
_diffrn_standards_interval_time 0
_diffrn_standards_number 0
_exptl_absorpt_coefficient_mu 0.078
_exptl_absorpt_correction_T_max 0.9940
_exptl_absorpt_correction_T_min 0.9749
_exptl_crystal_colour Blue
_exptl_crystal_density_diffrn 1.238
_exptl_crystal_density_method 'not measured'
_exptl_crystal_description Prism
_exptl_crystal_F_000 1160
_exptl_crystal_size_max 0.33
_exptl_crystal_size_mid 0.13
_exptl_crystal_size_min 0.08
_refine_diff_density_max 0.253
_refine_diff_density_min -0.222
_refine_diff_density_rms 0.056
_refine_ls_extinction_method none
_refine_ls_goodness_of_fit_ref 0.979
_refine_ls_hydrogen_treatment constr
_refine_ls_matrix_type full
_refine_ls_number_parameters 376
_refine_ls_number_reflns 6620
_refine_ls_number_restraints 0
_refine_ls_restrained_S_all 0.979
_refine_ls_R_factor_all 0.1432
_refine_ls_R_factor_gt 0.0618
_refine_ls_shift/su_max 0.000
_refine_ls_shift/su_mean 0.000
_refine_ls_structure_factor_coef Fsqd
_refine_ls_weighting_details 'calc w=1/[\s^2^(Fo^2^)+(0.0066P)^2^+0.0000P] where P=(Fo^2^+2Fc^2^)/3'
_refine_ls_weighting_scheme calc
_refine_ls_wR_factor_gt 0.0869
_refine_ls_wR_factor_ref 0.1003
_reflns_number_gt 3154
_reflns_number_total 6620
_reflns_threshold_expression >2sigma(I)
_cod_data_source_file c1ra00838b.txt
_cod_data_source_block bo1121
_cod_depositor_comments
;
The following automatic conversions were performed:

data item '_symmetry_cell_setting' value 'Monoclinic' was changed to
'monoclinic' in accordance with the
/home/saulius/struct/COD-crude-data/automatic-downloads/DataCite-retrospective/RSC/depositions/lib/dictionaries/cif_core.dic
dictionary named 'cif_core.dic' version 2.4.2 last updated on
2011-04-26.

Automatic conversion script
Id: cif_fix_values 6909 2019-04-08 15:41:33Z antanas 
;
_cod_original_cell_volume 2923.4(12)
_cod_original_sg_symbol_H-M P2(1)/c
_cod_database_code 7238466

loop_
_symmetry_equiv_pos_as_xyz
'x, y, z'
'-x, y+1/2, -z+1/2'
'-x, -y, -z'
'x, -y-1/2, z-1/2'

loop_
_atom_site_label
_atom_site_type_symbol
_atom_site_fract_x
_atom_site_fract_y
_atom_site_fract_z
_atom_site_U_iso_or_equiv
_atom_site_adp_type
_atom_site_occupancy
_atom_site_symmetry_multiplicity
_atom_site_calc_flag
_atom_site_refinement_flags
O1 O -0.00494(18) 0.38767(9) 0.61213(9) 0.0280(5) Uani 1 1 d .
O2 O 0.55027(17) 0.16574(8) 0.75528(9) 0.0223(4) Uani 1 1 d .
N1 N 0.7656(2) 0.06895(11) 0.52887(11) 0.0234(5) Uani 1 1 d .
N2 N 0.2081(2) 0.23491(11) 0.83580(13) 0.0316(6) Uani 1 1 d .
N3 N 0.0483(3) 0.36561(12) 0.92423(13) 0.0439(7) Uani 1 1 d .
N4 N -0.1791(2) 0.50369(12) 0.72824(13) 0.0357(6) Uani 1 1 d .
C1 C 0.7547(3) 0.02757(14) 0.44892(14) 0.0273(7) Uani 1 1 d .
H1A H 0.7839 -0.0207 0.4647 0.033 Uiso 1 1 calc R
H1B H 0.8168 0.0469 0.4115 0.033 Uiso 1 1 calc R
C2 C 0.6130(3) 0.02615(13) 0.39726(15) 0.0240(6) Uani 1 1 d .
H2A H 0.5581 -0.0079 0.4243 0.029 Uiso 1 1 calc R
H2B H 0.6162 0.0105 0.3365 0.029 Uiso 1 1 calc R
C3 C 0.5455(3) 0.09678(13) 0.39418(14) 0.0234(6) Uani 1 1 d .
C4 C 0.5422(3) 0.11772(12) 0.48891(14) 0.0191(6) Uani 1 1 d .
C5 C 0.4342(3) 0.14940(12) 0.51598(14) 0.0199(6) Uani 1 1 d .
H5 H 0.3565 0.1595 0.4733 0.024 Uiso 1 1 calc R
C6 C 0.4323(2) 0.16805(12) 0.60492(14) 0.0192(6) Uani 1 1 d .
C7 C 0.5515(3) 0.15194(13) 0.66654(14) 0.0198(6) Uani 1 1 d .
C8 C 0.6698(3) 0.12893(13) 0.64175(14) 0.0201(6) Uani 1 1 d .
C9 C 0.6621(3) 0.10470(13) 0.55308(14) 0.0193(6) Uani 1 1 d .
C10 C 0.8077(2) 0.13061(13) 0.70393(14) 0.0227(6) Uani 1 1 d .
C11 C 0.9190(3) 0.12272(14) 0.64912(14) 0.0261(7) Uani 1 1 d .
H11A H 0.9236 0.1655 0.6140 0.031 Uiso 1 1 calc R
H11B H 1.0072 0.1171 0.6886 0.031 Uiso 1 1 calc R
C12 C 0.8951(3) 0.06096(14) 0.58823(15) 0.0308(7) Uani 1 1 d .
H12A H 0.9695 0.0573 0.5536 0.037 Uiso 1 1 calc R
H12B H 0.8939 0.0177 0.6230 0.037 Uiso 1 1 calc R
C13 C 0.4015(3) 0.09083(15) 0.34011(15) 0.0411(9) Uani 1 1 d .
H13A H 0.3475 0.0588 0.3695 0.049 Uiso 1 1 calc R
H13B H 0.4070 0.0731 0.2813 0.049 Uiso 1 1 calc R
H13C H 0.3585 0.1368 0.3352 0.049 Uiso 1 1 calc R
C14 C 0.6267(3) 0.15083(14) 0.35076(15) 0.0384(8) Uani 1 1 d .
H14A H 0.5764 0.1948 0.3433 0.046 Uiso 1 1 calc R
H14B H 0.6406 0.1336 0.2932 0.046 Uiso 1 1 calc R
H14C H 0.7148 0.1585 0.3882 0.046 Uiso 1 1 calc R
C15 C 0.8197(3) 0.07376(14) 0.77483(14) 0.0314(7) Uani 1 1 d .
H15A H 0.7537 0.0826 0.8138 0.038 Uiso 1 1 calc R
H15B H 0.9115 0.0742 0.8092 0.038 Uiso 1 1 calc R
H15C H 0.8017 0.0282 0.7467 0.038 Uiso 1 1 calc R
C16 C 0.8288(3) 0.20226(14) 0.74901(15) 0.0336(7) Uani 1 1 d .
H16A H 0.7657 0.2075 0.7907 0.040 Uiso 1 1 calc R
H16B H 0.8119 0.2390 0.7045 0.040 Uiso 1 1 calc R
H16C H 0.9222 0.2058 0.7805 0.040 Uiso 1 1 calc R
C17 C 0.3301(3) 0.20903(13) 0.63168(15) 0.0217(6) Uani 1 1 d .
H17 H 0.3317 0.2123 0.6933 0.026 Uiso 1 1 calc R
C18 C 0.2285(3) 0.24480(13) 0.57935(14) 0.0233(6) Uani 1 1 d .
H18 H 0.2153 0.2367 0.5178 0.028 Uiso 1 1 calc R
C19 C 0.0576(3) 0.34376(13) 0.55133(14) 0.0250(6) Uani 1 1 d .
C20 C 0.1430(3) 0.29257(13) 0.61140(14) 0.0219(6) Uani 1 1 d .
C21 C 0.1201(3) 0.30643(13) 0.69631(14) 0.0211(6) Uani 1 1 d .
C22 C 0.0314(3) 0.36383(13) 0.69453(14) 0.0218(6) Uani 1 1 d .
C23 C -0.0190(3) 0.39827(13) 0.76072(14) 0.0226(6) Uani 1 1 d .
C24 C 0.1688(3) 0.26687(13) 0.77358(15) 0.0221(6) Uani 1 1 d .
C25 C 0.0186(3) 0.37863(13) 0.85096(16) 0.0270(7) Uani 1 1 d .
C26 C -0.1072(3) 0.45653(14) 0.74199(14) 0.0232(6) Uani 1 1 d .
C27 C -0.0570(3) 0.30760(14) 0.49076(15) 0.0358(8) Uani 1 1 d .
H27A H -0.1131 0.2818 0.5260 0.043 Uiso 1 1 calc R
H27B H -0.0191 0.2753 0.4522 0.043 Uiso 1 1 calc R
H27C H -0.1129 0.3425 0.4550 0.043 Uiso 1 1 calc R
C28 C 0.1412(3) 0.39114(14) 0.50327(16) 0.0396(8) Uani 1 1 d .
H28A H 0.0829 0.4275 0.4724 0.047 Uiso 1 1 calc R
H28B H 0.1817 0.3639 0.4606 0.047 Uiso 1 1 calc R
H28C H 0.2133 0.4128 0.5456 0.047 Uiso 1 1 calc R
C29 C 0.4795(3) 0.11237(13) 0.79809(13) 0.0281(7) Uani 1 1 d .
H29A H 0.4957 0.0658 0.7744 0.034 Uiso 1 1 calc R
H29B H 0.3807 0.1214 0.7870 0.034 Uiso 1 1 calc R
C30 C 0.5329(3) 0.11478(13) 0.89502(14) 0.0233(6) Uani 1 1 d .
C31 C 0.5975(3) 0.05692(14) 0.93731(14) 0.0310(7) Uani 1 1 d .
H31 H 0.6071 0.0158 0.9046 0.037 Uiso 1 1 calc R
C32 C 0.6482(3) 0.05866(15) 1.02695(15) 0.0366(8) Uani 1 1 d .
H32 H 0.6909 0.0187 1.0554 0.044 Uiso 1 1 calc R
C33 C 0.6363(3) 0.11824(15) 1.07446(15) 0.0346(8) Uani 1 1 d .
H33 H 0.6720 0.1197 1.1355 0.042 Uiso 1 1 calc R
C34 C 0.5725(3) 0.17589(15) 1.03324(15) 0.0381(8) Uani 1 1 d .
H34 H 0.5645 0.2172 1.0658 0.046 Uiso 1 1 calc R
C35 C 0.5200(3) 0.17335(15) 0.94406(15) 0.0332(7) Uani 1 1 d .
H35 H 0.4742 0.2129 0.9164 0.040 Uiso 1 1 calc R

loop_
_atom_site_aniso_label
_atom_site_aniso_U_11
_atom_site_aniso_U_22
_atom_site_aniso_U_33
_atom_site_aniso_U_23
_atom_site_aniso_U_13
_atom_site_aniso_U_12
O1 0.0301(11) 0.0321(11) 0.0213(8) 0.0007(8) 0.0031(8) 0.0114(9)
O2 0.0214(10) 0.0284(11) 0.0172(8) -0.0007(8) 0.0037(7) -0.0033(9)
N1 0.0196(13) 0.0308(14) 0.0198(10) -0.0023(10) 0.0041(10) 0.0042(11)
N2 0.0273(14) 0.0385(16) 0.0291(11) 0.0020(11) 0.0051(11) 0.0059(12)
N3 0.0564(19) 0.0479(17) 0.0284(12) 0.0007(12) 0.0101(12) 0.0187(15)
N4 0.0346(16) 0.0360(15) 0.0361(12) -0.0038(12) 0.0047(12) 0.0082(13)
C1 0.0251(16) 0.0321(17) 0.0257(13) -0.0036(13) 0.0079(12) 0.0019(13)
C2 0.0251(15) 0.0259(16) 0.0225(12) -0.0014(12) 0.0080(12) 0.0003(13)
C3 0.0243(16) 0.0243(16) 0.0226(12) -0.0017(12) 0.0065(12) 0.0018(13)
C4 0.0197(15) 0.0190(14) 0.0183(12) -0.0008(11) 0.0025(11) -0.0023(12)
C5 0.0185(14) 0.0222(15) 0.0189(12) 0.0020(11) 0.0031(11) 0.0002(12)
C6 0.0165(14) 0.0233(15) 0.0183(12) -0.0001(11) 0.0042(11) 0.0026(12)
C7 0.0213(15) 0.0226(15) 0.0161(12) -0.0008(11) 0.0049(11) -0.0015(12)
C8 0.0193(15) 0.0228(15) 0.0180(12) 0.0017(11) 0.0024(11) -0.0004(12)
C9 0.0156(14) 0.0186(14) 0.0252(13) 0.0021(12) 0.0075(12) 0.0002(11)
C10 0.0172(15) 0.0270(16) 0.0230(12) -0.0026(12) 0.0006(12) -0.0015(12)
C11 0.0196(15) 0.0351(17) 0.0227(12) 0.0021(13) 0.0013(12) -0.0021(13)
C12 0.0170(15) 0.0476(19) 0.0279(13) 0.0004(14) 0.0045(12) 0.0052(14)
C13 0.0337(19) 0.058(2) 0.0280(14) -0.0149(15) -0.0042(14) 0.0128(16)
C14 0.056(2) 0.0360(18) 0.0275(14) 0.0018(13) 0.0192(14) 0.0053(17)
C15 0.0241(17) 0.0431(19) 0.0254(13) 0.0030(13) 0.0000(12) 0.0040(14)
C16 0.0190(16) 0.0449(19) 0.0351(14) -0.0060(14) -0.0001(13) -0.0037(14)
C17 0.0229(15) 0.0218(15) 0.0213(12) -0.0018(12) 0.0059(11) -0.0039(12)
C18 0.0234(16) 0.0270(16) 0.0191(12) -0.0030(12) 0.0023(12) 0.0039(13)
C19 0.0300(17) 0.0265(16) 0.0196(12) -0.0011(12) 0.0075(12) 0.0123(14)
C20 0.0157(14) 0.0249(15) 0.0243(13) -0.0011(12) 0.0017(11) -0.0002(12)
C21 0.0185(15) 0.0229(15) 0.0208(12) -0.0003(12) -0.0003(11) 0.0015(12)
C22 0.0184(15) 0.0237(15) 0.0210(13) -0.0006(12) -0.0033(12) -0.0014(12)
C23 0.0197(15) 0.0258(16) 0.0217(13) -0.0026(12) 0.0017(12) 0.0010(12)
C24 0.0166(15) 0.0253(15) 0.0241(13) -0.0096(13) 0.0030(12) -0.0010(12)
C25 0.0256(16) 0.0262(16) 0.0313(14) -0.0036(13) 0.0109(13) 0.0027(13)
C26 0.0223(16) 0.0284(16) 0.0184(13) -0.0030(12) 0.0020(12) -0.0014(13)
C27 0.0342(18) 0.0376(18) 0.0319(14) -0.0053(14) -0.0047(14) 0.0146(15)
C28 0.047(2) 0.0394(19) 0.0343(15) 0.0080(15) 0.0134(15) 0.0094(17)
C29 0.0299(17) 0.0343(17) 0.0210(12) 0.0038(13) 0.0067(12) -0.0104(14)
C30 0.0223(15) 0.0265(15) 0.0213(12) 0.0011(12) 0.0045(12) -0.0025(13)
C31 0.0371(19) 0.0295(17) 0.0259(14) -0.0015(13) 0.0037(13) -0.0015(14)
C32 0.042(2) 0.0387(19) 0.0291(15) 0.0121(14) 0.0067(14) 0.0097(16)
C33 0.0369(19) 0.045(2) 0.0223(13) -0.0014(14) 0.0062(13) 0.0117(16)
C34 0.041(2) 0.046(2) 0.0264(15) -0.0089(14) 0.0032(14) 0.0138(16)
C35 0.0336(18) 0.0384(18) 0.0268(14) 0.0016(14) 0.0029(13) 0.0107(15)

loop_
_atom_type_symbol
_atom_type_description
_atom_type_scat_dispersion_real
_atom_type_scat_dispersion_imag
_atom_type_scat_source
C C 0.0033 0.0016 'International Tables Vol C Tables 4.2.6.8 and 6.1.1.4'
H H 0.0000 0.0000 'International Tables Vol C Tables 4.2.6.8 and 6.1.1.4'
N N 0.0061 0.0033 'International Tables Vol C Tables 4.2.6.8 and 6.1.1.4'
O O 0.0106 0.0060 'International Tables Vol C Tables 4.2.6.8 and 6.1.1.4'

loop_
_geom_angle_atom_site_label_1
_geom_angle_atom_site_label_2
_geom_angle_atom_site_label_3
_geom_angle
C22 O1 C19 109.32(18)
C7 O2 C29 113.22(17)
C9 N1 C1 124.2(2)
C9 N1 C12 121.38(19)
C1 N1 C12 113.9(2)
N1 C1 C2 112.8(2)
N1 C1 H1A 109.0
C2 C1 H1A 109.0
N1 C1 H1B 109.0
C2 C1 H1B 109.0
H1A C1 H1B 107.8
C1 C2 C3 112.1(2)
C1 C2 H2A 109.2
C3 C2 H2A 109.2
C1 C2 H2B 109.2
C3 C2 H2B 109.2
H2A C2 H2B 107.9
C2 C3 C4 106.79(19)
C2 C3 C14 110.6(2)
C4 C3 C14 109.8(2)
C2 C3 C13 108.8(2)
C4 C3 C13 111.7(2)
C14 C3 C13 109.1(2)
C5 C4 C9 118.5(2)
C5 C4 C3 123.9(2)
C9 C4 C3 117.6(2)
C4 C5 C6 123.2(2)
C4 C5 H5 118.4
C6 C5 H5 118.4
C17 C6 C5 123.6(2)
C17 C6 C7 119.5(2)
C5 C6 C7 116.2(2)
C8 C7 O2 118.9(2)
C8 C7 C6 123.0(2)
O2 C7 C6 117.8(2)
C7 C8 C9 117.3(2)
C7 C8 C10 122.8(2)
C9 C8 C10 119.9(2)
N1 C9 C8 120.7(2)
N1 C9 C4 119.2(2)
C8 C9 C4 120.2(2)
C11 C10 C15 110.5(2)
C11 C10 C16 106.5(2)
C15 C10 C16 108.97(18)
C11 C10 C8 108.38(18)
C15 C10 C8 112.5(2)
C16 C10 C8 109.9(2)
C12 C11 C10 111.9(2)
C12 C11 H11A 109.2
C10 C11 H11A 109.2
C12 C11 H11B 109.2
C10 C11 H11B 109.2
H11A C11 H11B 107.9
N1 C12 C11 109.8(2)
N1 C12 H12A 109.7
C11 C12 H12A 109.7
N1 C12 H12B 109.7
C11 C12 H12B 109.7
H12A C12 H12B 108.2
C3 C13 H13A 109.5
C3 C13 H13B 109.5
H13A C13 H13B 109.5
C3 C13 H13C 109.5
H13A C13 H13C 109.5
H13B C13 H13C 109.5
C3 C14 H14A 109.5
C3 C14 H14B 109.5
H14A C14 H14B 109.5
C3 C14 H14C 109.5
H14A C14 H14C 109.5
H14B C14 H14C 109.5
C10 C15 H15A 109.5
C10 C15 H15B 109.5
H15A C15 H15B 109.5
C10 C15 H15C 109.5
H15A C15 H15C 109.5
H15B C15 H15C 109.5
C10 C16 H16A 109.5
C10 C16 H16B 109.5
H16A C16 H16B 109.5
C10 C16 H16C 109.5
H16A C16 H16C 109.5
H16B C16 H16C 109.5
C18 C17 C6 127.7(2)
C18 C17 H17 116.2
C6 C17 H17 116.2
C17 C18 C20 123.8(2)
C17 C18 H18 118.1
C20 C18 H18 118.1
O1 C19 C20 103.77(17)
O1 C19 C28 107.3(2)
C20 C19 C28 112.9(2)
O1 C19 C27 107.1(2)
C20 C19 C27 111.7(2)
C28 C19 C27 113.3(2)
C21 C20 C18 131.7(2)
C21 C20 C19 106.6(2)
C18 C20 C19 121.7(2)
C20 C21 C22 109.5(2)
C20 C21 C24 126.6(2)
C22 C21 C24 123.8(2)
O1 C22 C23 117.6(2)
O1 C22 C21 110.7(2)
C23 C22 C21 131.7(2)
C22 C23 C26 121.1(2)
C22 C23 C25 121.6(2)
C26 C23 C25 117.2(2)
N2 C24 C21 179.9(3)
N3 C25 C23 177.3(3)
N4 C26 C23 178.9(3)
C19 C27 H27A 109.5
C19 C27 H27B 109.5
H27A C27 H27B 109.5
C19 C27 H27C 109.5
H27A C27 H27C 109.5
H27B C27 H27C 109.5
C19 C28 H28A 109.5
C19 C28 H28B 109.5
H28A C28 H28B 109.5
C19 C28 H28C 109.5
H28A C28 H28C 109.5
H28B C28 H28C 109.5
O2 C29 C30 108.07(19)
O2 C29 H29A 110.1
C30 C29 H29A 110.1
O2 C29 H29B 110.1
C30 C29 H29B 110.1
H29A C29 H29B 108.4
C35 C30 C31 118.4(2)
C35 C30 C29 121.6(2)
C31 C30 C29 120.1(2)
C32 C31 C30 120.6(2)
C32 C31 H31 119.7
C30 C31 H31 119.7
C33 C32 C31 120.0(3)
C33 C32 H32 120.0
C31 C32 H32 120.0
C32 C33 C34 119.8(2)
C32 C33 H33 120.1
C34 C33 H33 120.1
C33 C34 C35 119.8(3)
C33 C34 H34 120.1
C35 C34 H34 120.1
C30 C35 C34 121.3(3)
C30 C35 H35 119.3
C34 C35 H35 119.3

loop_
_geom_bond_atom_site_label_1
_geom_bond_atom_site_label_2
_geom_bond_distance
O1 C22 1.342(2)
O1 C19 1.477(3)
O2 C7 1.397(2)
O2 C29 1.465(3)
N1 C9 1.347(3)
N1 C1 1.456(3)
N1 C12 1.462(3)
N2 C24 1.151(3)
N3 C25 1.147(3)
N4 C26 1.154(3)
C1 C2 1.505(3)
C1 H1A 0.9900
C1 H1B 0.9900
C2 C3 1.513(3)
C2 H2A 0.9900
C2 H2B 0.9900
C3 C4 1.522(3)
C3 C14 1.540(3)
C3 C13 1.542(3)
C4 C5 1.366(3)
C4 C9 1.442(3)
C5 C6 1.422(3)
C5 H5 0.9500
C6 C17 1.406(3)
C6 C7 1.428(3)
C7 C8 1.377(3)
C8 C9 1.435(3)
C8 C10 1.542(3)
C10 C11 1.516(3)
C10 C15 1.536(3)
C10 C16 1.540(3)
C11 C12 1.507(3)
C11 H11A 0.9900
C11 H11B 0.9900
C12 H12A 0.9900
C12 H12B 0.9900
C13 H13A 0.9800
C13 H13B 0.9800
C13 H13C 0.9800
C14 H14A 0.9800
C14 H14B 0.9800
C14 H14C 0.9800
C15 H15A 0.9800
C15 H15B 0.9800
C15 H15C 0.9800
C16 H16A 0.9800
C16 H16B 0.9800
C16 H16C 0.9800
C17 C18 1.371(3)
C17 H17 0.9500
C18 C20 1.400(3)
C18 H18 0.9500
C19 C20 1.513(3)
C19 C28 1.513(3)
C19 C27 1.520(3)
C20 C21 1.394(3)
C21 C22 1.413(3)
C21 C24 1.428(3)
C22 C23 1.382(3)
C23 C26 1.424(3)
C23 C25 1.430(3)
C27 H27A 0.9800
C27 H27B 0.9800
C27 H27C 0.9800
C28 H28A 0.9800
C28 H28B 0.9800
C28 H28C 0.9800
C29 C30 1.502(3)
C29 H29A 0.9900
C29 H29B 0.9900
C30 C35 1.374(3)
C30 C31 1.392(3)
C31 C32 1.391(3)
C31 H31 0.9500
C32 C33 1.375(4)
C32 H32 0.9500
C33 C34 1.379(3)
C33 H33 0.9500
C34 C35 1.389(3)
C34 H34 0.9500
C35 H35 0.9500

loop_
_geom_torsion_atom_site_label_1
_geom_torsion_atom_site_label_2
_geom_torsion_atom_site_label_3
_geom_torsion_atom_site_label_4
_geom_torsion
C9 N1 C1 C2 -2.5(3)
C12 N1 C1 C2 169.3(2)
N1 C1 C2 C3 41.5(3)
C1 C2 C3 C4 -59.4(3)
C1 C2 C3 C14 60.0(3)
C1 C2 C3 C13 179.9(2)
C2 C3 C4 C5 -139.2(2)
C14 C3 C4 C5 100.9(3)
C13 C3 C4 C5 -20.4(4)
C2 C3 C4 C9 42.4(3)
C14 C3 C4 C9 -77.5(3)
C13 C3 C4 C9 161.3(2)
C9 C4 C5 C6 -2.3(4)
C3 C4 C5 C6 179.4(2)
C4 C5 C6 C17 170.9(2)
C4 C5 C6 C7 0.1(4)
C29 O2 C7 C8 -105.4(3)
C29 O2 C7 C6 79.7(3)
C17 C6 C7 C8 -162.1(2)
C5 C6 C7 C8 9.0(4)
C17 C6 C7 O2 12.5(3)
C5 C6 C7 O2 -176.3(2)
O2 C7 C8 C9 170.2(2)
C6 C7 C8 C9 -15.2(4)
O2 C7 C8 C10 -11.8(4)
C6 C7 C8 C10 162.9(2)
C1 N1 C9 C8 163.6(2)
C12 N1 C9 C8 -7.6(4)
C1 N1 C9 C4 -15.7(4)
C12 N1 C9 C4 173.1(2)
C7 C8 C9 N1 -166.8(2)
C10 C8 C9 N1 15.2(4)
C7 C8 C9 C4 12.5(4)
C10 C8 C9 C4 -165.6(2)
C5 C4 C9 N1 175.2(2)
C3 C4 C9 N1 -6.4(4)
C5 C4 C9 C8 -4.1(4)
C3 C4 C9 C8 174.4(2)
C7 C8 C10 C11 -163.2(2)
C9 C8 C10 C11 14.8(3)
C7 C8 C10 C15 74.4(3)
C9 C8 C10 C15 -107.7(3)
C7 C8 C10 C16 -47.2(3)
C9 C8 C10 C16 130.7(2)
C15 C10 C11 C12 72.6(2)
C16 C10 C11 C12 -169.26(19)
C8 C10 C11 C12 -51.1(3)
C9 N1 C12 C11 -29.1(3)
C1 N1 C12 C11 158.8(2)
C10 C11 C12 N1 59.5(3)
C5 C6 C17 C18 -9.2(4)
C7 C6 C17 C18 161.3(2)
C6 C17 C18 C20 -170.2(3)
C22 O1 C19 C20 -3.0(3)
C22 O1 C19 C28 -122.8(2)
C22 O1 C19 C27 115.2(2)
C17 C18 C20 C21 -13.2(5)
C17 C18 C20 C19 164.1(2)
O1 C19 C20 C21 3.1(3)
C28 C19 C20 C21 119.0(2)
C27 C19 C20 C21 -111.9(2)
O1 C19 C20 C18 -174.7(2)
C28 C19 C20 C18 -58.9(3)
C27 C19 C20 C18 70.2(3)
C18 C20 C21 C22 175.3(3)
C19 C20 C21 C22 -2.3(3)
C18 C20 C21 C24 -8.9(5)
C19 C20 C21 C24 173.5(2)
C19 O1 C22 C23 -179.4(2)
C19 O1 C22 C21 1.8(3)
C20 C21 C22 O1 0.4(3)
C24 C21 C22 O1 -175.6(2)
C20 C21 C22 C23 -178.3(3)
C24 C21 C22 C23 5.8(4)
O1 C22 C23 C26 0.6(4)
C21 C22 C23 C26 179.1(3)
O1 C22 C23 C25 -177.2(2)
C21 C22 C23 C25 1.3(4)
C20 C21 C24 N2 -21(100)
C22 C21 C24 N2 155(100)
C22 C23 C25 N3 148(6)
C26 C23 C25 N3 -30(6)
C22 C23 C26 N4 170(100)
C25 C23 C26 N4 -12(14)
C7 O2 C29 C30 156.2(2)
O2 C29 C30 C35 61.3(3)
O2 C29 C30 C31 -118.5(3)
C35 C30 C31 C32 -0.2(4)
C29 C30 C31 C32 179.6(3)
C30 C31 C32 C33 -0.9(4)
C31 C32 C33 C34 0.9(5)
C32 C33 C34 C35 0.3(4)
C31 C30 C35 C34 1.5(4)
C29 C30 C35 C34 -178.3(3)
C33 C34 C35 C30 -1.5(4)
